data_4107871
loop_
_publ_author_name
'Alfred J. Wooten'
'Patrick J. Carroll'
'Patrick J. Walsh'

_publ_section_title
;
 Insight into Substrate Binding in Shibasaki's Li3(THF)n(BINOLate)3Ln
 Complexes and Implications in Catalysis
;
_journal_name_full 'Journal of the American Chemical Society'
_journal_page_first 7407
_journal_page_last 7419
_journal_paper_doi 10.1021/ja7107933
_journal_volume 130
_journal_year 2008
_chemical_formula_sum 'C84 H84 Li3 O12 Yb'
_chemical_formula_weight 1479.37
_space_group_IT_number 1
_symmetry_cell_setting triclinic
_symmetry_Int_Tables_number 1
_symmetry_space_group_name_Hall 'P 1'
_symmetry_space_group_name_H-M 'P 1'
_atom_sites_solution_hydrogens geom
_atom_sites_solution_primary direct
_audit_creation_method SHELXL-97
_cell_angle_alpha 105.0980(10)
_cell_angle_beta 110.6810(10)
_cell_angle_gamma 106.7990(10)
_cell_formula_units_Z 1
_cell_length_a 11.3943(9)
_cell_length_b 13.5615(11)
_cell_length_c 14.5726(11)
_cell_measurement_temperature 143(1)
_cell_volume 1844.2(3)
_computing_data_collection 'CrystalClear (Rigaku, 1999)'
_computing_data_reduction 'CrystalClear (Rigaku, 1999)'
_computing_structure_refinement 'SHELXL-97 (Sheldrick, 1997)'
_computing_structure_solution 'SIR97 (Altomare, 1999)'
_diffrn_ambient_temperature 143(1)
_diffrn_measured_fraction_theta_full 0.986
_diffrn_measured_fraction_theta_max 0.986
_diffrn_measurement_device 'CCD Area Detector'
_diffrn_measurement_device_type 'Rigaku Mercury'
_diffrn_measurement_method 'phi and omega rotations'
_diffrn_radiation_monochromator graphite
_diffrn_radiation_source 'rotating anode'
_diffrn_radiation_type MoK\a
_diffrn_radiation_wavelength 0.71069
_diffrn_reflns_av_R_equivalents 0.0214
_diffrn_reflns_av_sigmaI/netI 0.0592
_diffrn_reflns_limit_h_max 14
_diffrn_reflns_limit_h_min -13
_diffrn_reflns_limit_k_max 17
_diffrn_reflns_limit_k_min -17
_diffrn_reflns_limit_l_max 18
_diffrn_reflns_limit_l_min -18
_diffrn_reflns_number 22731
_diffrn_reflns_theta_full 27.43
_diffrn_reflns_theta_max 27.43
_diffrn_reflns_theta_min 2.76
_exptl_absorpt_coefficient_mu 1.329
_exptl_absorpt_correction_T_max 1.0000
_exptl_absorpt_correction_T_min 0.7973
_exptl_absorpt_correction_type multi-scan
_exptl_crystal_density_diffrn 1.332
_exptl_crystal_F_000 763
_exptl_crystal_size_max 0.40
_exptl_crystal_size_mid 0.15
_exptl_crystal_size_min 0.12
_refine_diff_density_max 1.179
_refine_diff_density_min -0.706
_refine_diff_density_rms 0.067
_refine_ls_abs_structure_details 'Flack H D (1983), Acta Cryst. A39, 876-881'
_refine_ls_abs_structure_Flack -0.013(4)
_refine_ls_extinction_method none
_refine_ls_goodness_of_fit_ref 0.977
_refine_ls_hydrogen_treatment constr
_refine_ls_matrix_type full
_refine_ls_number_parameters 947
_refine_ls_number_reflns 12654
_refine_ls_number_restraints 3
_refine_ls_restrained_S_all 0.977
_refine_ls_R_factor_all 0.0270
_refine_ls_R_factor_gt 0.0268
_refine_ls_shift/su_max 0.002
_refine_ls_shift/su_mean 0.000
_refine_ls_structure_factor_coef Fsqd
_refine_ls_weighting_details 'calc w=1/[\s^2^(Fo^2^)+(0.0170P)^2^+0.0000P] where P=(Fo^2^+2Fc^2^)/3'
_refine_ls_weighting_scheme calc
_refine_ls_wR_factor_gt 0.0563
_refine_ls_wR_factor_ref 0.0564
_reflns_number_gt 12564
_reflns_number_total 12654
_reflns_threshold_expression >2sigma(I)
_cod_data_source_file ja7107933-file010.cif
_cod_data_source_block shelxl
_cod_original_sg_symbol_H-M 'P 1 '
_cod_database_code 4107871

loop_
_symmetry_equiv_pos_as_xyz
'x, y, z'

loop_
_atom_site_label
_atom_site_type_symbol
_atom_site_fract_x
_atom_site_fract_y
_atom_site_fract_z
_atom_site_U_iso_or_equiv
_atom_site_adp_type
_atom_site_occupancy
_atom_site_symmetry_multiplicity
_atom_site_calc_flag
_atom_site_refinement_flags
_atom_site_disorder_assembly
_atom_site_disorder_group
Yb1 Yb 0.499988(16) 0.499988(15) 0.499991(15) 0.02424(4) Uani 1 1 d . B .
O1 O 0.4940(4) 0.3902(3) 0.3556(3) 0.0228(10) Uani 1 1 d . B .
O2 O 0.2793(4) 0.3839(3) 0.4185(3) 0.0207(9) Uani 1 1 d . B .
O3 O 0.7201(4) 0.6209(4) 0.5954(3) 0.0227(9) Uani 1 1 d . B .
O4 O 0.5088(4) 0.5992(3) 0.4024(3) 0.0220(8) Uani 1 1 d . B .
O5 O 0.4902(4) 0.3802(3) 0.5782(3) 0.0225(9) Uani 1 1 d . B .
O6 O 0.5162(4) 0.6106(3) 0.6492(3) 0.0211(10) Uani 1 1 d . B .
O7 O 0.4127(3) 0.5319(3) 0.1665(3) 0.0411(8) Uani 1 1 d . B .
O8 O 0.6102(4) 0.4446(4) 0.2055(3) 0.0673(11) Uani 1 1 d . B .
O9 O 0.7099(3) 0.8531(3) 0.7958(2) 0.0502(8) Uani 1 1 d . B .
O10 O 0.9071(4) 0.7631(3) 0.8361(3) 0.0489(10) Uani 1 1 d . B .
O11 O 0.0916(3) 0.2316(2) 0.4708(3) 0.0430(8) Uani 1 1 d . B .
O12 O 0.2870(3) 0.1478(3) 0.5276(3) 0.0413(8) Uani 1 1 d . B .
C1 C 0.4352(3) 0.2777(3) 0.3201(3) 0.0208(7) Uani 1 1 d . . .
C2 C 0.5238(4) 0.2231(3) 0.3458(3) 0.0283(8) Uani 1 1 d . . .
H2 H 0.6187 0.2665 0.3866 0.038 Uiso 1 1 calc R . .
C3 C 0.4745(4) 0.1097(3) 0.3127(3) 0.0300(9) Uani 1 1 d . . .
H3 H 0.5354 0.0763 0.3293 0.040 Uiso 1 1 calc R . .
C4 C 0.3294(4) 0.0419(3) 0.2526(3) 0.0260(8) Uani 1 1 d . . .
C5 C 0.2739(4) -0.0772(3) 0.2177(3) 0.0326(9) Uani 1 1 d . . .
H5 H 0.3339 -0.1117 0.2324 0.043 Uiso 1 1 calc R . .
C6 C 0.1356(5) -0.1415(3) 0.1635(4) 0.0367(10) Uani 1 1 d . . .
H6 H 0.1013 -0.2194 0.1399 0.049 Uiso 1 1 calc R . .
C7 C 0.0443(4) -0.0897(3) 0.1430(3) 0.0309(8) Uani 1 1 d . . .
H7 H -0.0507 -0.1336 0.1079 0.041 Uiso 1 1 calc R . .
C8 C 0.0931(4) 0.0237(3) 0.1740(3) 0.0251(8) Uani 1 1 d . . .
H8 H 0.0306 0.0558 0.1582 0.033 Uiso 1 1 calc R . .
C9 C 0.2375(4) 0.0949(3) 0.2301(3) 0.0216(7) Uani 1 1 d . . .
C10 C 0.2926(3) 0.2154(3) 0.2620(3) 0.0194(7) Uani 1 1 d . . .
C11 C 0.1972(4) 0.2710(3) 0.2340(3) 0.0201(7) Uani 1 1 d . . .
C12 C 0.1095(5) 0.2467(4) 0.1242(4) 0.0295(11) Uani 1 1 d . . .
C13 C 0.1159(4) 0.1743(3) 0.0369(3) 0.0289(8) Uani 1 1 d . . .
H13 H 0.1809 0.1444 0.0511 0.038 Uiso 1 1 calc R . .
C14 C 0.0280(5) 0.1484(3) -0.0671(3) 0.0369(9) Uani 1 1 d . . .
H14 H 0.0385 0.1057 -0.1225 0.049 Uiso 1 1 calc R . .
C15 C -0.0781(5) 0.1856(4) -0.0914(4) 0.0405(10) Uani 1 1 d . . .
H15 H -0.1400 0.1647 -0.1625 0.054 Uiso 1 1 calc R . .
C16 C -0.0893(4) 0.2522(3) -0.0105(3) 0.0359(9) Uani 1 1 d . . .
H16 H -0.1595 0.2765 -0.0268 0.048 Uiso 1 1 calc R . .
C17 C 0.0042(6) 0.2856(4) 0.0991(4) 0.0288(11) Uani 1 1 d . . .
C18 C 0.0022(4) 0.3634(3) 0.1848(3) 0.0312(9) Uani 1 1 d . . .
H18 H -0.0631 0.3929 0.1698 0.042 Uiso 1 1 calc R . .
C19 C 0.0936(4) 0.3950(3) 0.2875(3) 0.0265(8) Uani 1 1 d . . .
H19 H 0.0916 0.4476 0.3419 0.035 Uiso 1 1 calc R . .
C20 C 0.1938(3) 0.3497(3) 0.3150(3) 0.0189(7) Uani 1 1 d . . .
C21 C 0.8037(3) 0.6451(3) 0.5515(3) 0.0212(7) Uani 1 1 d . . .
C22 C 0.8942(4) 0.5902(3) 0.5562(3) 0.0266(8) Uani 1 1 d . . .
H22 H 0.8916 0.5391 0.5882 0.035 Uiso 1 1 calc R . .
C23 C 0.9842(4) 0.6111(3) 0.5148(3) 0.0284(8) Uani 1 1 d . . .
H23 H 1.0429 0.5751 0.5197 0.038 Uiso 1 1 calc R . .
C24 C 0.9888(5) 0.6878(4) 0.4643(3) 0.0259(10) Uani 1 1 d . . .
C25 C 1.0834(4) 0.7111(3) 0.4216(3) 0.0336(9) Uani 1 1 d . . .
H25 H 1.1453 0.6780 0.4297 0.045 Uiso 1 1 calc R . .
C26 C 1.0851(4) 0.7800(3) 0.3699(3) 0.0385(10) Uani 1 1 d . . .
H26 H 1.1487 0.7955 0.3437 0.051 Uiso 1 1 calc R . .
C27 C 0.9886(4) 0.8286(3) 0.3558(3) 0.0352(9) Uani 1 1 d . . .
H27 H 0.9875 0.8745 0.3181 0.047 Uiso 1 1 calc R . .
C28 C 0.8976(4) 0.8092(3) 0.3966(3) 0.0277(8) Uani 1 1 d . . .
H28 H 0.8355 0.8422 0.3866 0.037 Uiso 1 1 calc R . .
C29 C 0.8960(4) 0.7393(3) 0.4545(3) 0.0227(8) Uani 1 1 d . . .
C30 C 0.8042(4) 0.7201(3) 0.5018(3) 0.0203(7) Uani 1 1 d . . .
C31 C 0.7066(4) 0.7765(3) 0.4939(3) 0.0201(7) Uani 1 1 d . . .
C32 C 0.7581(4) 0.8967(3) 0.5408(3) 0.0233(8) Uani 1 1 d . . .
C33 C 0.9028(4) 0.9687(3) 0.6062(3) 0.0262(8) Uani 1 1 d . . .
H33 H 0.9663 0.9373 0.6192 0.035 Uiso 1 1 calc R . .
C34 C 0.9484(4) 1.0837(3) 0.6499(3) 0.0318(9) Uani 1 1 d . . .
H34 H 1.0422 1.1292 0.6945 0.042 Uiso 1 1 calc R . .
C35 C 0.8553(4) 1.1330(3) 0.6278(3) 0.0381(10) Uani 1 1 d . . .
H35 H 0.8879 1.2110 0.6556 0.051 Uiso 1 1 calc R . .
C36 C 0.7183(4) 1.0679(3) 0.5665(3) 0.0352(9) Uani 1 1 d . . .
H36 H 0.6573 1.1016 0.5530 0.047 Uiso 1 1 calc R . .
C37 C 0.6662(5) 0.9488(4) 0.5223(4) 0.0273(10) Uani 1 1 d . . .
C38 C 0.5212(4) 0.8789(3) 0.4631(3) 0.0335(9) Uani 1 1 d . . .
H38 H 0.4591 0.9116 0.4497 0.044 Uiso 1 1 calc R . .
C39 C 0.4735(4) 0.7656(3) 0.4265(3) 0.0287(8) Uani 1 1 d . . .
H39 H 0.3785 0.7216 0.3903 0.038 Uiso 1 1 calc R . .
C40 C 0.5646(3) 0.7121(3) 0.4419(3) 0.0208(7) Uani 1 1 d . . .
C41 C 0.5778(3) 0.4096(3) 0.6803(3) 0.0209(7) Uani 1 1 d . . .
C42 C 0.6883(4) 0.3748(3) 0.7016(3) 0.0266(8) Uani 1 1 d . . .
H42 H 0.6956 0.3321 0.6443 0.035 Uiso 1 1 calc R . .
C43 C 0.7820(4) 0.4020(3) 0.8022(3) 0.0301(9) Uani 1 1 d . . .
H43 H 0.8499 0.3751 0.8130 0.040 Uiso 1 1 calc R . .
C44 C 0.7787(4) 0.4717(4) 0.8928(4) 0.0261(10) Uani 1 1 d . . .
C45 C 0.8796(4) 0.5061(3) 0.9987(3) 0.0325(9) Uani 1 1 d . . .
H45 H 0.9489 0.4807 1.0107 0.043 Uiso 1 1 calc R . .
C46 C 0.8777(4) 0.5756(3) 1.0835(3) 0.0362(9) Uani 1 1 d . . .
H46 H 0.9450 0.5973 1.1529 0.048 Uiso 1 1 calc R . .
C47 C 0.7736(4) 0.6143(3) 1.0655(3) 0.0345(9) Uani 1 1 d . . .
H47 H 0.7726 0.6622 1.1236 0.046 Uiso 1 1 calc R . .
C48 C 0.6739(4) 0.5831(3) 0.9645(3) 0.0269(8) Uani 1 1 d . . .
H48 H 0.6070 0.6111 0.9550 0.036 Uiso 1 1 calc R . .
C49 C 0.6696(4) 0.5081(3) 0.8727(3) 0.0212(8) Uani 1 1 d . . .
C50 C 0.5671(3) 0.4740(3) 0.7657(3) 0.0197(7) Uani 1 1 d . . .
C51 C 0.4485(4) 0.5074(3) 0.7460(3) 0.0197(8) Uani 1 1 d . . .
C52 C 0.3484(3) 0.4668(3) 0.7804(3) 0.0220(7) Uani 1 1 d . . .
C53 C 0.3503(4) 0.3874(3) 0.8280(3) 0.0259(8) Uani 1 1 d . . .
H53 H 0.4185 0.3608 0.8375 0.034 Uiso 1 1 calc R . .
C54 C 0.2517(4) 0.3494(3) 0.8603(3) 0.0308(8) Uani 1 1 d . . .
H54 H 0.2534 0.2965 0.8899 0.041 Uiso 1 1 calc R . .
C55 C 0.1503(4) 0.3890(3) 0.8492(3) 0.0353(9) Uani 1 1 d . . .
H55 H 0.0849 0.3628 0.8714 0.047 Uiso 1 1 calc R . .
C56 C 0.1463(4) 0.4661(3) 0.8059(3) 0.0330(9) Uani 1 1 d . . .
H56 H 0.0787 0.4930 0.7995 0.044 Uiso 1 1 calc R . .
C57 C 0.2446(4) 0.5061(3) 0.7701(3) 0.0259(8) Uani 1 1 d . . .
C58 C 0.2383(5) 0.5833(4) 0.7201(4) 0.0312(11) Uani 1 1 d . . .
H58 H 0.1723 0.6119 0.7144 0.042 Uiso 1 1 calc R . .
C59 C 0.3270(4) 0.6150(3) 0.6810(3) 0.0262(8) Uani 1 1 d . . .
H59 H 0.3183 0.6630 0.6461 0.035 Uiso 1 1 calc R . .
C60 C 0.4334(3) 0.5774(3) 0.6914(3) 0.0210(7) Uani 1 1 d . . .
C61 C 0.2780(5) 0.5293(5) 0.1399(5) 0.0422(13) Uani 1 1 d . B .
H61A H 0.2574 0.5310 0.1993 0.056 Uiso 1 1 calc R . .
H61B H 0.2084 0.4609 0.0776 0.056 Uiso 1 1 calc R . .
C62 C 0.2777(5) 0.6316(4) 0.1163(5) 0.0613(14) Uani 1 1 d . . .
H62A H 0.2240 0.6104 0.0402 0.082 Uiso 0.55 1 calc PR A 1
H62B H 0.2405 0.6718 0.1551 0.082 Uiso 0.55 1 calc PR A 1
H62C H 0.2936 0.6925 0.1783 0.082 Uiso 0.45 1 calc PR A 2
H62D H 0.1911 0.6135 0.0560 0.082 Uiso 0.45 1 calc PR A 2
C63 C 0.4277(12) 0.7015(8) 0.1546(10) 0.053(3) Uani 0.55 1 d P B 1
H63A H 0.4388 0.7426 0.1106 0.071 Uiso 0.55 1 calc PR B 1
H63B H 0.4709 0.7547 0.2286 0.071 Uiso 0.55 1 calc PR B 1
C63' C 0.4034(12) 0.6634(11) 0.0884(11) 0.051(3) Uani 0.45 1 d P B 2
H63C H 0.3718 0.6282 0.0118 0.068 Uiso 0.45 1 calc PR B 2
H63D H 0.4517 0.7443 0.1133 0.068 Uiso 0.45 1 calc PR B 2
C64 C 0.4876(6) 0.6199(5) 0.1443(6) 0.0726(17) Uani 1 1 d . . .
H64A H 0.4773 0.5900 0.0723 0.097 Uiso 0.55 1 calc PR B 1
H64B H 0.5852 0.6550 0.1950 0.097 Uiso 0.55 1 calc PR B 1
H64C H 0.5617 0.6804 0.2114 0.097 Uiso 0.45 1 calc PR B 2
H64D H 0.5291 0.5906 0.1024 0.097 Uiso 0.45 1 calc PR B 2
C65 C 0.5231(6) 0.3716(5) 0.0885(4) 0.0776(17) Uani 1 1 d . . .
H65A H 0.4298 0.3265 0.0733 0.103 Uiso 1 1 calc R . .
H65B H 0.5188 0.4171 0.0469 0.103 Uiso 1 1 calc R . .
C66 C 0.5925(9) 0.2983(5) 0.0624(7) 0.104(3) Uani 1 1 d . . .
H66A H 0.5255 0.2270 0.0027 0.139 Uiso 1 1 calc R . .
H66B H 0.6620 0.3349 0.0439 0.139 Uiso 1 1 calc R . .
C67 C 0.6560(6) 0.2812(6) 0.1593(6) 0.0818(19) Uani 1 1 d . . .
H67A H 0.7306 0.2595 0.1616 0.109 Uiso 1 1 calc R . .
H67B H 0.5889 0.2257 0.1672 0.109 Uiso 1 1 calc R . .
C68 C 0.7107(7) 0.4026(6) 0.2450(5) 0.068(2) Uani 1 1 d . . .
H68A H 0.7215 0.4004 0.3134 0.090 Uiso 1 1 calc R . .
H68B H 0.7997 0.4505 0.2546 0.090 Uiso 1 1 calc R . .
C69 C 0.6149(6) 0.8954(4) 0.7438(4) 0.0550(13) Uani 1 1 d . B .
H69A H 0.5383 0.8356 0.6774 0.073 Uiso 1 1 calc R . .
H69B H 0.6615 0.9552 0.7274 0.073 Uiso 1 1 calc R . .
C70 C 0.5627(7) 0.9395(5) 0.8201(5) 0.0786(18) Uani 1 1 d . . .
H70A H 0.6057 1.0212 0.8527 0.105 Uiso 0.70 1 calc PR C 3
H70B H 0.4631 0.9138 0.7830 0.105 Uiso 0.70 1 calc PR C 3
H70C H 0.4704 0.8862 0.7991 0.105 Uiso 0.30 1 calc PR C 4
H70D H 0.5602 1.0107 0.8212 0.105 Uiso 0.30 1 calc PR C 4
C71 C 0.6022(11) 0.8929(9) 0.9028(8) 0.071(3) Uani 0.70 1 d P D 3
H71A H 0.5306 0.8198 0.8818 0.094 Uiso 0.70 1 calc PR D 3
H71B H 0.6206 0.9436 0.9720 0.094 Uiso 0.70 1 calc PR D 3
C71' C 0.671(3) 0.9558(17) 0.9358(19) 0.063(6) Uani 0.30 1 d P D 4
H71C H 0.7387 1.0334 0.9782 0.083 Uiso 0.30 1 calc PR D 4
H71D H 0.6241 0.9315 0.9755 0.083 Uiso 0.30 1 calc PR D 4
C72 C 0.7318(6) 0.8837(5) 0.9050(4) 0.0707(16) Uani 1 1 d . . .
H72A H 0.8119 0.9551 0.9520 0.094 Uiso 0.70 1 calc PR D 3
H72B H 0.7463 0.8265 0.9301 0.094 Uiso 0.70 1 calc PR D 3
H72C H 0.6948 0.8154 0.9148 0.094 Uiso 0.30 1 calc PR D 4
H72D H 0.8306 0.9208 0.9526 0.094 Uiso 0.30 1 calc PR D 4
C73 C 1.0030(6) 0.8693(4) 0.8454(6) 0.083(2) Uani 1 1 d . . .
H73A H 1.0373 0.9293 0.9145 0.110 Uiso 0.68 1 calc PR E 5
H73B H 0.9569 0.8910 0.7893 0.110 Uiso 0.68 1 calc PR E 5
H73C H 0.9901 0.8645 0.7746 0.110 Uiso 0.32 1 calc PR E 6
H73D H 0.9840 0.9311 0.8774 0.110 Uiso 0.32 1 calc PR E 6
C74 C 1.1258(8) 0.8453(8) 0.8332(9) 0.074(3) Uani 0.68 1 d P F 5
H74A H 1.1028 0.8080 0.7587 0.099 Uiso 0.68 1 calc PR F 5
H74B H 1.2108 0.9135 0.8683 0.099 Uiso 0.68 1 calc PR F 5
C74' C 1.1453(18) 0.8900(14) 0.912(2) 0.071(5) Uani 0.32 1 d P F 6
H74C H 1.1756 0.9317 0.9871 0.094 Uiso 0.32 1 calc PR F 6
H74D H 1.2084 0.9304 0.8900 0.094 Uiso 0.32 1 calc PR F 6
C75 C 1.1333(6) 0.7713(5) 0.8889(7) 0.098(3) Uani 1 1 d . . .
H75A H 1.1885 0.8150 0.9657 0.130 Uiso 0.68 1 calc PR F 5
H75B H 1.1753 0.7237 0.8655 0.130 Uiso 0.68 1 calc PR F 5
H75C H 1.1990 0.7685 0.9511 0.130 Uiso 0.32 1 calc PR F 6
H75D H 1.1512 0.7445 0.8289 0.130 Uiso 0.32 1 calc PR F 6
C76 C 0.9851(8) 0.6993(6) 0.8619(6) 0.065(2) Uani 1 1 d . B .
H76A H 0.9470 0.6282 0.8014 0.086 Uiso 1 1 calc R . .
H76B H 0.9829 0.6839 0.9228 0.086 Uiso 1 1 calc R . .
C77 C -0.0187(5) 0.1303(5) 0.3867(6) 0.084(2) Uani 1 1 d . . .
H77A H 0.0138 0.0933 0.3410 0.111 Uiso 0.62 1 calc PR G 7
H77B H -0.0554 0.0797 0.4159 0.111 Uiso 0.62 1 calc PR G 7
H77C H -0.0135 0.0664 0.4031 0.111 Uiso 0.38 1 calc PR G 8
H77D H -0.0132 0.1211 0.3202 0.111 Uiso 0.38 1 calc PR G 8
C78 C -0.1183(10) 0.1564(7) 0.3293(8) 0.064(3) Uani 0.62 1 d P H 7
H78A H -0.2079 0.0924 0.2908 0.086 Uiso 0.62 1 calc PR H 7
H78B H -0.0969 0.1824 0.2786 0.086 Uiso 0.62 1 calc PR H 7
C78' C -0.1513(13) 0.1365(15) 0.3751(14) 0.068(5) Uani 0.38 1 d P H 8
H78C H -0.2197 0.1027 0.3002 0.090 Uiso 0.38 1 calc PR H 8
H78D H -0.1880 0.0985 0.4133 0.090 Uiso 0.38 1 calc PR H 8
C79 C -0.1140(5) 0.2570(5) 0.4221(6) 0.0796(19) Uani 1 1 d . . .
H79A H -0.1388 0.3107 0.3960 0.106 Uiso 0.62 1 calc PR H 7
H79B H -0.1740 0.2279 0.4513 0.106 Uiso 0.62 1 calc PR H 7
H79C H -0.1694 0.2717 0.4568 0.106 Uiso 0.38 1 calc PR H 8
H79D H -0.1271 0.2873 0.3677 0.106 Uiso 0.38 1 calc PR H 8
C80 C 0.0334(6) 0.3067(5) 0.5011(5) 0.0499(15) Uani 1 1 d . B .
H80A H 0.0817 0.3793 0.5024 0.066 Uiso 1 1 calc R . .
H80B H 0.0425 0.3178 0.5722 0.066 Uiso 1 1 calc R . .
C81 C 0.3839(6) 0.0985(5) 0.5272(5) 0.0435(13) Uani 1 1 d . B .
H81A H 0.4635 0.1496 0.5270 0.058 Uiso 1 1 calc R . .
H81B H 0.3403 0.0283 0.4645 0.058 Uiso 1 1 calc R . .
C82 C 0.4265(6) 0.0783(6) 0.6281(5) 0.0725(16) Uani 1 1 d . . .
H82A H 0.5052 0.1440 0.6881 0.096 Uiso 0.60 1 calc PR I 9
H82B H 0.4495 0.0140 0.6192 0.096 Uiso 0.60 1 calc PR I 9
H82C H 0.3994 -0.0018 0.6093 0.096 Uiso 0.40 1 calc PR I 10
H82D H 0.5265 0.1162 0.6699 0.096 Uiso 0.40 1 calc PR I 10
C83 C 0.2950(11) 0.0548(8) 0.6443(9) 0.054(2) Uani 0.60 1 d P J 9
H83A H 0.2342 -0.0250 0.6092 0.072 Uiso 0.60 1 calc PR J 9
H83B H 0.3194 0.0810 0.7200 0.072 Uiso 0.60 1 calc PR J 9
C83' C 0.3698(18) 0.1151(15) 0.6885(12) 0.060(4) Uani 0.40 1 d P J 10
H83C H 0.4324 0.1896 0.7448 0.080 Uiso 0.40 1 calc PR J 10
H83D H 0.3422 0.0637 0.7202 0.080 Uiso 0.40 1 calc PR J 10
C84 C 0.2314(5) 0.1171(4) 0.5958(4) 0.0559(13) Uani 1 1 d . . .
H84A H 0.2471 0.1846 0.6513 0.074 Uiso 0.60 1 calc PR J 9
H84B H 0.1323 0.0718 0.5539 0.074 Uiso 0.60 1 calc PR J 9
H84C H 0.1532 0.0437 0.5574 0.074 Uiso 0.40 1 calc PR J 10
H84D H 0.2038 0.1727 0.6277 0.074 Uiso 0.40 1 calc PR J 10
Li1 Li 0.5129(8) 0.4921(6) 0.2829(5) 0.0279(15) Uani 1 1 d . . .
Li2 Li 0.7144(6) 0.7080(5) 0.7203(5) 0.0183(12) Uani 1 1 d . . .
Li3 Li 0.2887(6) 0.2814(6) 0.4970(5) 0.0288(14) Uani 1 1 d . . .

loop_
_atom_site_aniso_label
_atom_site_aniso_U_11
_atom_site_aniso_U_22
_atom_site_aniso_U_33
_atom_site_aniso_U_23
_atom_site_aniso_U_13
_atom_site_aniso_U_12
Yb1 0.02323(7) 0.02356(7) 0.02370(7) 0.00918(5) 0.01108(5) 0.00713(5)
O1 0.022(2) 0.016(2) 0.032(3) 0.0069(19) 0.018(2) 0.0052(19)
O2 0.0182(19) 0.0250(19) 0.0184(19) 0.0089(16) 0.0088(16) 0.0081(16)
O3 0.0184(19) 0.029(2) 0.018(2) 0.0077(16) 0.0080(16) 0.0086(17)
O4 0.0232(16) 0.0180(16) 0.0205(18) 0.0071(13) 0.0090(14) 0.0051(13)
O5 0.0220(16) 0.0228(18) 0.0205(18) 0.0079(14) 0.0060(14) 0.0122(15)
O6 0.020(2) 0.021(2) 0.024(2) 0.0112(19) 0.0116(19) 0.0074(19)
O7 0.0356(18) 0.063(2) 0.042(2) 0.0367(18) 0.0224(17) 0.0240(18)
O8 0.083(3) 0.112(3) 0.060(2) 0.053(2) 0.052(2) 0.069(3)
O9 0.059(2) 0.0437(18) 0.0269(17) 0.0030(15) 0.0034(16) 0.0260(17)
O10 0.043(2) 0.0283(17) 0.046(2) 0.0073(17) 0.0002(19) 0.0087(15)
O11 0.0267(16) 0.0324(15) 0.070(2) 0.0173(16) 0.0247(16) 0.0120(14)
O12 0.0458(19) 0.0460(18) 0.071(2) 0.0394(18) 0.0473(19) 0.0305(17)
C1 0.0221(17) 0.0224(17) 0.0230(18) 0.0086(14) 0.0148(15) 0.0111(15)
C2 0.0233(18) 0.0311(19) 0.035(2) 0.0138(17) 0.0153(17) 0.0146(16)
C3 0.033(2) 0.033(2) 0.035(2) 0.0170(18) 0.0176(19) 0.0226(18)
C4 0.034(2) 0.0240(19) 0.023(2) 0.0096(17) 0.0143(18) 0.0153(18)
C5 0.047(2) 0.0255(19) 0.033(2) 0.0150(17) 0.020(2) 0.0202(19)
C6 0.056(3) 0.0174(18) 0.031(2) 0.0101(18) 0.018(2) 0.010(2)
C7 0.033(2) 0.0252(19) 0.021(2) 0.0086(17) 0.0079(18) 0.0011(17)
C8 0.0272(18) 0.0224(17) 0.0231(19) 0.0111(15) 0.0100(16) 0.0076(16)
C9 0.0264(19) 0.0204(17) 0.0195(18) 0.0103(15) 0.0130(16) 0.0068(16)
C10 0.0218(18) 0.0225(18) 0.0190(18) 0.0095(15) 0.0120(15) 0.0118(15)
C11 0.0203(19) 0.0171(17) 0.024(2) 0.0104(15) 0.0120(18) 0.0049(16)
C12 0.030(2) 0.043(3) 0.024(2) 0.025(2) 0.0129(19) 0.016(2)
C13 0.038(2) 0.0208(17) 0.022(2) 0.0086(15) 0.0115(17) 0.0086(17)
C14 0.054(3) 0.0251(19) 0.023(2) 0.0109(18) 0.015(2) 0.009(2)
C15 0.042(3) 0.034(2) 0.025(2) 0.017(2) 0.002(2) 0.002(2)
C16 0.030(2) 0.033(2) 0.033(2) 0.0201(19) 0.0029(18) 0.0079(18)
C17 0.026(2) 0.021(2) 0.036(3) 0.017(2) 0.009(2) 0.0077(19)
C18 0.0255(19) 0.035(2) 0.040(2) 0.0210(19) 0.0149(19) 0.0161(18)
C19 0.0276(19) 0.0313(19) 0.032(2) 0.0164(17) 0.0182(17) 0.0182(17)
C20 0.0165(16) 0.0178(16) 0.0211(18) 0.0091(14) 0.0097(15) 0.0032(14)
C21 0.0159(16) 0.0201(16) 0.0186(18) 0.0050(14) 0.0053(15) 0.0020(14)
C22 0.0275(19) 0.0321(19) 0.028(2) 0.0170(16) 0.0143(17) 0.0167(17)
C23 0.0252(19) 0.038(2) 0.032(2) 0.0165(17) 0.0155(17) 0.0215(17)
C24 0.025(2) 0.029(2) 0.021(2) 0.0079(18) 0.0114(18) 0.0078(18)
C25 0.029(2) 0.040(2) 0.035(2) 0.0103(19) 0.0211(18) 0.0142(18)
C26 0.037(2) 0.038(2) 0.036(2) 0.007(2) 0.025(2) 0.008(2)
C27 0.049(2) 0.028(2) 0.030(2) 0.0122(17) 0.025(2) 0.0095(19)
C28 0.034(2) 0.0241(18) 0.025(2) 0.0087(16) 0.0170(17) 0.0101(17)
C29 0.0236(18) 0.0207(17) 0.0201(19) 0.0046(15) 0.0130(16) 0.0043(15)
C30 0.0191(19) 0.0223(17) 0.0187(18) 0.0056(14) 0.0094(15) 0.0091(16)
C31 0.0239(19) 0.0237(19) 0.0202(18) 0.0132(16) 0.0122(16) 0.0133(17)
C32 0.031(2) 0.0239(19) 0.021(2) 0.0101(16) 0.0163(18) 0.0119(17)
C33 0.0277(19) 0.0235(17) 0.026(2) 0.0084(15) 0.0161(17) 0.0056(16)
C34 0.031(2) 0.0263(19) 0.028(2) 0.0041(16) 0.0173(18) 0.0017(17)
C35 0.054(3) 0.0214(19) 0.040(3) 0.0094(18) 0.028(2) 0.011(2)
C36 0.044(2) 0.0265(19) 0.042(2) 0.0144(18) 0.023(2) 0.0192(19)
C37 0.030(2) 0.028(2) 0.029(3) 0.0113(19) 0.017(2) 0.014(2)
C38 0.032(2) 0.032(2) 0.039(2) 0.0134(18) 0.0144(19) 0.0198(19)
C39 0.0231(18) 0.0310(19) 0.027(2) 0.0083(16) 0.0078(16) 0.0132(16)
C40 0.0268(18) 0.0224(18) 0.0157(17) 0.0071(14) 0.0101(15) 0.0139(16)
C41 0.0189(17) 0.0181(16) 0.0227(19) 0.0101(14) 0.0080(15) 0.0043(14)
C42 0.0258(18) 0.0271(18) 0.033(2) 0.0133(16) 0.0158(17) 0.0144(16)
C43 0.0239(19) 0.034(2) 0.041(2) 0.0211(18) 0.0137(18) 0.0188(17)
C44 0.021(2) 0.024(2) 0.031(3) 0.015(2) 0.011(2) 0.0065(19)
C45 0.0191(18) 0.033(2) 0.036(2) 0.0198(18) 0.0025(17) 0.0058(16)
C46 0.024(2) 0.042(2) 0.027(2) 0.0187(19) 0.0012(18) 0.0033(18)
C47 0.030(2) 0.035(2) 0.022(2) 0.0072(17) 0.0087(18) 0.0013(18)
C48 0.0219(18) 0.0301(19) 0.024(2) 0.0094(16) 0.0107(16) 0.0060(16)
C49 0.0180(19) 0.025(2) 0.023(2) 0.0141(17) 0.0085(18) 0.0086(18)
C50 0.0166(17) 0.0200(17) 0.023(2) 0.0115(15) 0.0098(16) 0.0053(14)
C51 0.0172(18) 0.0204(18) 0.017(2) 0.0039(15) 0.0089(15) 0.0048(15)
C52 0.0225(18) 0.0124(15) 0.0243(19) 0.0003(14) 0.0135(16) 0.0018(15)
C53 0.0235(18) 0.0282(18) 0.0212(19) 0.0109(15) 0.0089(16) 0.0058(16)
C54 0.0231(19) 0.035(2) 0.025(2) 0.0151(17) 0.0078(17) 0.0017(17)
C55 0.024(2) 0.044(2) 0.029(2) 0.0129(19) 0.0151(18) 0.0022(18)
C56 0.0203(18) 0.049(2) 0.031(2) 0.0163(19) 0.0147(17) 0.0136(18)
C57 0.0225(18) 0.0288(19) 0.0239(19) 0.0126(16) 0.0098(16) 0.0068(16)
C58 0.033(3) 0.035(2) 0.039(3) 0.019(2) 0.021(2) 0.022(2)
C59 0.0285(19) 0.0330(19) 0.029(2) 0.0171(16) 0.0168(17) 0.0192(17)
C60 0.0196(17) 0.0183(16) 0.0191(18) 0.0030(14) 0.0078(15) 0.0059(14)
C61 0.036(3) 0.049(3) 0.035(3) 0.017(3) 0.016(3) 0.011(3)
C62 0.055(3) 0.048(3) 0.087(4) 0.032(3) 0.031(3) 0.027(3)
C63 0.076(7) 0.045(5) 0.054(7) 0.027(5) 0.040(7) 0.027(5)
C63' 0.046(7) 0.055(7) 0.053(8) 0.036(7) 0.023(7) 0.012(6)
C64 0.065(3) 0.096(4) 0.104(5) 0.077(4) 0.059(4) 0.036(3)
C65 0.080(4) 0.091(4) 0.039(3) 0.023(3) 0.015(3) 0.025(4)
C66 0.172(7) 0.052(3) 0.157(8) 0.035(4) 0.141(7) 0.060(4)
C67 0.049(3) 0.107(5) 0.086(5) 0.027(4) 0.033(3) 0.037(3)
C68 0.056(4) 0.095(5) 0.052(4) 0.018(4) 0.025(3) 0.041(4)
C69 0.065(4) 0.041(3) 0.042(3) 0.013(3) 0.012(3) 0.020(3)
C70 0.083(4) 0.087(4) 0.085(5) 0.035(4) 0.044(4) 0.053(4)
C71 0.079(7) 0.075(7) 0.050(6) 0.012(6) 0.031(6) 0.034(6)
C71' 0.12(2) 0.049(11) 0.062(16) 0.030(11) 0.070(16) 0.045(13)
C72 0.096(4) 0.074(4) 0.033(3) 0.016(3) 0.021(3) 0.041(3)
C73 0.072(4) 0.044(3) 0.102(5) 0.036(3) 0.015(4) 0.009(3)
C74 0.037(4) 0.067(6) 0.074(7) -0.006(5) 0.023(5) -0.001(4)
C74' 0.056(11) 0.045(9) 0.086(15) 0.020(10) 0.020(11) 0.011(8)
C75 0.067(4) 0.046(3) 0.174(8) 0.015(4) 0.067(5) 0.028(3)
C76 0.060(4) 0.042(3) 0.066(5) 0.015(3) 0.011(4) 0.015(3)
C77 0.042(3) 0.053(3) 0.103(5) -0.016(3) 0.034(3) -0.005(3)
C78 0.049(6) 0.049(5) 0.057(6) 0.026(5) 0.001(5) -0.003(4)
C78' 0.026(7) 0.093(13) 0.048(9) 0.031(9) 0.006(6) -0.008(7)
C79 0.043(3) 0.096(5) 0.114(5) 0.057(4) 0.032(3) 0.041(3)
C80 0.044(3) 0.054(3) 0.064(4) 0.028(3) 0.032(3) 0.023(3)
C81 0.052(4) 0.047(3) 0.062(4) 0.038(3) 0.036(3) 0.034(3)
C82 0.069(4) 0.102(4) 0.077(4) 0.064(4) 0.039(3) 0.044(4)
C83 0.067(7) 0.052(6) 0.048(7) 0.028(5) 0.031(5) 0.019(5)
C83' 0.075(11) 0.072(11) 0.040(9) 0.024(8) 0.022(8) 0.046(9)
C84 0.073(3) 0.050(3) 0.074(4) 0.031(3) 0.059(3) 0.027(3)
Li1 0.045(4) 0.028(3) 0.020(4) 0.016(3) 0.017(3) 0.019(3)
Li2 0.015(3) 0.021(3) 0.021(3) 0.005(2) 0.012(3) 0.008(2)
Li3 0.015(3) 0.037(4) 0.030(4) 0.015(3) 0.004(3) 0.012(3)

loop_
_atom_type_symbol
_atom_type_description
_atom_type_scat_dispersion_real
_atom_type_scat_dispersion_imag
_atom_type_scat_source
C C 0.0033 0.0016 'International Tables Vol C Tables 4.2.6.8 and 6.1.1.4'
H H 0.0000 0.0000 'International Tables Vol C Tables 4.2.6.8 and 6.1.1.4'
O O 0.0106 0.0060 'International Tables Vol C Tables 4.2.6.8 and 6.1.1.4'
Li Li -0.0003 0.0001 'International Tables Vol C Tables 4.2.6.8 and 6.1.1.4'
Yb Yb -0.3850 5.5486 'International Tables Vol C Tables 4.2.6.8 and 6.1.1.4'

loop_
_geom_angle_atom_site_label_1
_geom_angle_atom_site_label_2
_geom_angle_atom_site_label_3
_geom_angle
O2 Yb1 O1 81.93(15)
O2 Yb1 O4 102.43(15)
O1 Yb1 O4 74.77(14)
O2 Yb1 O6 100.31(15)
O1 Yb1 O6 177.2(2)
O4 Yb1 O6 106.24(15)
O2 Yb1 O3 174.8(2)
O1 Yb1 O3 102.97(15)
O4 Yb1 O3 80.71(15)
O6 Yb1 O3 74.74(15)
O2 Yb1 O5 75.95(15)
O1 Yb1 O5 96.54(15)
O4 Yb1 O5 171.31(15)
O6 Yb1 O5 82.44(14)
O3 Yb1 O5 101.57(15)
O2 Yb1 C1 68.26(12)
O1 Yb1 C1 21.50(13)
O4 Yb1 C1 94.20(11)
O6 Yb1 C1 158.56(13)
O3 Yb1 C1 115.88(12)
O5 Yb1 C1 77.24(11)
O2 Yb1 C41 94.20(13)
O1 Yb1 C41 109.75(13)
O4 Yb1 C41 163.28(12)
O6 Yb1 C41 68.54(12)
O3 Yb1 C41 82.58(13)
O5 Yb1 C41 21.02(11)
C1 Yb1 C41 93.55(9)
O2 Yb1 C21 164.21(12)
O1 Yb1 C21 83.85(12)
O4 Yb1 C21 67.03(12)
O6 Yb1 C21 94.12(12)
O3 Yb1 C21 20.95(12)
O5 Yb1 C21 112.59(12)
C1 Yb1 C21 99.91(8)
C41 Yb1 C21 97.03(9)
O2 Yb1 C60 81.80(12)
O1 Yb1 C60 160.34(12)
O4 Yb1 C60 119.67(11)
O6 Yb1 C60 20.73(13)
O3 Yb1 C60 93.06(12)
O5 Yb1 C60 68.77(11)
C1 Yb1 C60 139.17(9)
C41 Yb1 C60 60.67(8)
C21 Yb1 C60 113.42(8)
O2 Yb1 C20 20.20(13)
O1 Yb1 C20 68.21(12)
O4 Yb1 C20 84.32(12)
O6 Yb1 C20 114.39(12)
O3 Yb1 C20 164.28(13)
O5 Yb1 C20 92.56(12)
C1 Yb1 C20 60.38(8)
C41 Yb1 C20 112.38(9)
C21 Yb1 C20 144.55(9)
C60 Yb1 C20 98.50(8)
O2 Yb1 Li2 138.01(14)
O1 Yb1 Li2 139.95(14)
O4 Yb1 Li2 94.31(15)
O6 Yb1 Li2 37.73(14)
O3 Yb1 Li2 37.02(14)
O5 Yb1 Li2 92.40(14)
C1 Yb1 Li2 148.95(11)
C41 Yb1 Li2 71.74(12)
C21 Yb1 Li2 56.84(11)
C60 Yb1 Li2 56.61(11)
C20 Yb1 Li2 150.33(11)
C1 O1 Li1 132.9(4)
C1 O1 Yb1 121.5(3)
Li1 O1 Yb1 100.1(2)
C20 O2 Li3 124.3(4)
C20 O2 Yb1 125.0(3)
Li3 O2 Yb1 99.0(2)
C21 O3 Li2 132.6(4)
C21 O3 Yb1 122.8(3)
Li2 O3 Yb1 99.4(2)
C40 O4 Li1 128.6(4)
C40 O4 Yb1 124.6(3)
Li1 O4 Yb1 99.3(3)
C41 O5 Li3 129.1(4)
C41 O5 Yb1 122.5(3)
Li3 O5 Yb1 99.7(3)
C60 O6 Li2 129.7(4)
C60 O6 Yb1 123.4(3)
Li2 O6 Yb1 98.6(2)
C61 O7 C64 107.8(4)
C61 O7 Li1 123.8(4)
C64 O7 Li1 120.2(4)
C68 O8 C65 106.3(4)
C68 O8 Li1 123.4(4)
C65 O8 Li1 116.2(4)
C69 O9 C72 107.6(4)
C69 O9 Li2 123.6(3)
C72 O9 Li2 119.2(4)
C76 O10 C73 107.0(5)
C76 O10 Li2 128.4(4)
C73 O10 Li2 112.7(4)
C77 O11 C80 107.5(4)
C77 O11 Li3 123.9(3)
C80 O11 Li3 124.1(3)
C84 O12 C81 107.8(4)
C84 O12 Li3 121.9(3)
C81 O12 Li3 125.6(3)
O1 C1 C10 122.0(3)
O1 C1 C2 117.6(3)
C10 C1 C2 120.3(3)
O1 C1 Yb1 37.0(2)
C10 C1 Yb1 108.9(2)
C2 C1 Yb1 117.5(2)
C3 C2 C1 122.1(3)
C2 C3 C4 119.8(3)
C5 C4 C3 121.3(3)
C5 C4 C9 119.3(4)
C3 C4 C9 119.3(3)
C6 C5 C4 121.4(3)
C5 C6 C7 119.6(3)
C8 C7 C6 120.8(4)
C7 C8 C9 121.8(3)
C8 C9 C4 117.0(3)
C8 C9 C10 123.1(3)
C4 C9 C10 119.8(3)
C1 C10 C9 118.5(3)
C1 C10 C11 121.3(3)
C9 C10 C11 120.2(3)
C20 C11 C12 118.5(3)
C20 C11 C10 119.9(3)
C12 C11 C10 121.5(3)
C17 C12 C13 117.7(4)
C17 C12 C11 120.3(4)
C13 C12 C11 121.7(4)
C14 C13 C12 121.0(4)
C13 C14 C15 120.8(4)
C16 C15 C14 119.5(4)
C15 C16 C17 121.5(4)
C12 C17 C18 118.2(4)
C12 C17 C16 119.3(5)
C18 C17 C16 122.4(4)
C19 C18 C17 121.0(3)
C18 C19 C20 121.6(3)
O2 C20 C11 122.5(3)
O2 C20 C19 118.0(3)
C11 C20 C19 119.4(3)
O2 C20 Yb1 34.8(2)
C11 C20 Yb1 108.3(2)
C19 C20 Yb1 122.0(2)
O3 C21 C30 122.5(3)
O3 C21 C22 117.4(3)
C30 C21 C22 120.1(3)
O3 C21 Yb1 36.2(2)
C30 C21 Yb1 110.3(2)
C22 C21 Yb1 117.4(2)
C23 C22 C21 121.4(3)
C22 C23 C24 120.3(3)
C29 C24 C23 119.3(4)
C29 C24 C25 119.9(4)
C23 C24 C25 120.8(4)
C26 C25 C24 121.4(4)
C25 C26 C27 119.2(4)
C28 C27 C26 121.0(4)
C27 C28 C29 121.1(3)
C24 C29 C28 117.3(3)
C24 C29 C30 120.2(4)
C28 C29 C30 122.4(3)
C21 C30 C29 118.6(3)
C21 C30 C31 120.5(3)
C29 C30 C31 120.8(3)
C40 C31 C32 118.7(3)
C40 C31 C30 120.3(3)
C32 C31 C30 121.0(3)
C37 C32 C31 120.4(3)
C37 C32 C33 117.4(3)
C31 C32 C33 122.2(3)
C34 C33 C32 120.6(3)
C33 C34 C35 120.7(4)
C36 C35 C34 120.3(3)
C35 C36 C37 120.9(4)
C32 C37 C36 120.1(4)
C32 C37 C38 118.4(4)
C36 C37 C38 121.4(4)
C39 C38 C37 120.5(3)
C38 C39 C40 121.6(3)
O4 C40 C31 122.2(3)
O4 C40 C39 117.9(3)
C31 C40 C39 119.9(3)
O4 C40 Yb1 35.0(2)
C31 C40 Yb1 109.2(2)
C39 C40 Yb1 120.8(2)
O5 C41 C50 122.6(3)
O5 C41 C42 118.2(3)
C50 C41 C42 119.2(3)
O5 C41 Yb1 36.5(2)
C50 C41 Yb1 108.0(2)
C42 C41 Yb1 119.8(2)
C43 C42 C41 121.9(3)
C42 C43 C44 121.0(3)
C45 C44 C43 122.1(4)
C45 C44 C49 120.2(4)
C43 C44 C49 117.7(4)
C46 C45 C44 121.3(3)
C45 C46 C47 119.4(4)
C48 C47 C46 121.3(4)
C47 C48 C49 121.4(3)
C50 C49 C48 123.0(3)
C50 C49 C44 120.6(3)
C48 C49 C44 116.4(4)
C41 C50 C49 119.4(3)
C41 C50 C51 120.5(3)
C49 C50 C51 120.1(3)
C60 C51 C52 119.0(3)
C60 C51 C50 120.0(3)
C52 C51 C50 120.9(3)
C57 C52 C53 117.3(3)
C57 C52 C51 120.6(3)
C53 C52 C51 122.0(3)
C54 C53 C52 120.7(3)
C53 C54 C55 121.0(4)
C56 C55 C54 120.2(4)
C55 C56 C57 120.6(3)
C52 C57 C56 120.2(3)
C52 C57 C58 118.4(3)
C56 C57 C58 121.5(3)
C59 C58 C57 120.7(4)
C58 C59 C60 122.0(4)
O6 C60 C51 122.1(3)
O6 C60 C59 118.9(3)
C51 C60 C59 119.0(3)
O6 C60 Yb1 35.9(2)
C51 C60 Yb1 107.9(2)
C59 C60 Yb1 121.5(2)
O7 C61 C62 107.5(4)
C63 C62 C61 103.4(5)
C63 C62 C63' 32.2(5)
C61 C62 C63' 102.4(5)
C64 C63 C62 104.5(6)
C64 C63' C62 102.6(8)
C63' C64 O7 112.6(6)
C63' C64 C63 35.0(6)
O7 C64 C63 105.9(5)
C66 C65 O8 105.4(5)
C67 C66 C65 105.3(5)
C66 C67 C68 99.3(6)
O8 C68 C67 106.7(5)
O9 C69 C70 107.4(5)
C71 C70 C69 104.8(5)
C71 C70 C71' 31.1(7)
C69 C70 C71' 105.4(8)
C70 C71 C72 102.3(8)
C72 C71' C70 100.6(12)
C71' C72 O9 114.7(10)
C71' C72 C71 33.1(9)
O9 C72 C71 105.6(5)
C74' C73 O10 109.6(8)
C74' C73 C74 40.2(9)
O10 C73 C74 105.9(5)
C75 C74 C73 98.6(7)
C73 C74' C75 101.4(11)
C74 C75 C74' 41.6(9)
C74 C75 C76 107.1(6)
C74' C75 C76 106.2(8)
O10 C76 C75 106.4(6)
C78 C77 O11 108.1(6)
C78 C77 C78' 38.0(7)
O11 C77 C78' 108.2(7)
C77 C78 C79 102.3(7)
C79 C78' C77 104.1(9)
C78' C79 C80 104.5(7)
C78' C79 C78 34.7(6)
C80 C79 C78 100.0(5)
O11 C80 C79 108.3(5)
O12 C81 C82 105.3(4)
C83' C82 C81 112.7(7)
C83' C82 C83 33.7(7)
C81 C82 C83 102.6(5)
C84 C83 C82 103.7(7)
C82 C83' C84 100.9(9)
C83 C84 O12 110.7(5)
C83 C84 C83' 30.7(6)
O12 C84 C83' 100.5(7)
O1 Li1 O8 103.1(3)
O1 Li1 O4 85.7(3)
O8 Li1 O4 151.4(4)
O1 Li1 O7 145.0(4)
O8 Li1 O7 90.0(3)
O4 Li1 O7 98.2(3)
O1 Li1 Yb1 42.79(18)
O8 Li1 Yb1 137.3(3)
O4 Li1 Yb1 42.96(18)
O7 Li1 Yb1 132.7(3)
O3 Li2 O6 87.2(3)
O3 Li2 O10 102.4(3)
O6 Li2 O10 151.4(4)
O3 Li2 O9 144.7(4)
O6 Li2 O9 98.6(3)
O10 Li2 O9 88.9(3)
O3 Li2 Yb1 43.61(17)
O6 Li2 Yb1 43.64(17)
O10 Li2 Yb1 138.8(3)
O9 Li2 Yb1 132.1(3)
O12 Li3 O5 100.1(3)
O12 Li3 O11 87.6(3)
O5 Li3 O11 154.8(4)
O12 Li3 O2 161.0(4)
O5 Li3 O2 85.3(3)
O11 Li3 O2 95.2(3)
O12 Li3 Yb1 139.6(3)
O5 Li3 Yb1 42.79(19)
O11 Li3 Yb1 132.7(3)
O2 Li3 Yb1 42.55(18)

loop_
_geom_bond_atom_site_label_1
_geom_bond_atom_site_label_2
_geom_bond_distance
Yb1 O2 2.200(4)
Yb1 O1 2.203(4)
Yb1 O4 2.205(4)
Yb1 O6 2.207(4)
Yb1 O3 2.210(4)
Yb1 O5 2.214(4)
Yb1 C1 3.120(3)
Yb1 C41 3.139(3)
Yb1 C21 3.142(3)
Yb1 C60 3.144(3)
Yb1 C20 3.159(3)
Yb1 Li2 3.161(6)
O1 C1 1.340(5)
O1 Li1 1.957(8)
O2 C20 1.332(5)
O2 Li3 2.021(9)
O3 C21 1.336(5)
O3 Li2 1.929(6)
O4 C40 1.341(5)
O4 Li1 1.981(7)
O5 C41 1.334(5)
O5 Li3 1.986(7)
O6 C60 1.333(6)
O6 Li2 1.957(7)
O7 C61 1.431(6)
O7 C64 1.437(6)
O7 Li1 1.985(8)
O8 C68 1.432(7)
O8 C65 1.494(6)
O8 Li1 1.958(8)
O9 C69 1.442(6)
O9 C72 1.443(6)
O9 Li2 2.013(6)
O10 C76 1.434(8)
O10 C73 1.473(7)
O10 Li2 2.002(7)
O11 C77 1.416(6)
O11 C80 1.426(6)
O11 Li3 2.007(7)
O12 C84 1.439(6)
O12 C81 1.448(5)
O12 Li3 1.972(8)
C1 C10 1.391(5)
C1 C2 1.421(5)
C2 C3 1.355(5)
C3 C4 1.424(6)
C4 C5 1.422(5)
C4 C9 1.427(5)
C5 C6 1.355(6)
C6 C7 1.407(6)
C7 C8 1.358(5)
C8 C9 1.424(5)
C9 C10 1.443(5)
C10 C11 1.496(5)
C11 C20 1.390(5)
C11 C12 1.440(6)
C12 C17 1.417(7)
C12 C13 1.430(6)
C13 C14 1.368(6)
C14 C15 1.409(6)
C15 C16 1.356(6)
C16 C17 1.425(6)
C17 C18 1.422(7)
C18 C19 1.347(5)
C19 C20 1.433(4)
C21 C30 1.394(5)
C21 C22 1.430(5)
C22 C23 1.361(5)
C23 C24 1.422(6)
C24 C29 1.414(6)
C24 C25 1.423(6)
C25 C26 1.345(6)
C26 C27 1.420(6)
C27 C28 1.364(5)
C28 C29 1.424(5)
C29 C30 1.443(5)
C30 C31 1.510(5)
C31 C40 1.388(5)
C31 C32 1.433(5)
C32 C37 1.413(6)
C32 C33 1.433(5)
C33 C34 1.374(5)
C34 C35 1.400(6)
C35 C36 1.350(6)
C36 C37 1.418(6)
C37 C38 1.426(6)
C38 C39 1.352(5)
C39 C40 1.418(5)
C41 C50 1.389(5)
C41 C42 1.432(4)
C42 C43 1.346(5)
C43 C44 1.428(6)
C44 C45 1.408(6)
C44 C49 1.430(5)
C45 C46 1.356(6)
C46 C47 1.402(5)
C47 C48 1.360(5)
C48 C49 1.429(5)
C49 C50 1.427(5)
C50 C51 1.504(5)
C51 C60 1.398(5)
C51 C52 1.429(5)
C52 C57 1.409(5)
C52 C53 1.427(5)
C53 C54 1.383(5)
C54 C55 1.386(5)
C55 C56 1.358(6)
C56 C57 1.424(5)
C57 C58 1.426(6)
C58 C59 1.347(6)
C59 C60 1.422(4)
C61 C62 1.515(7)
C62 C63 1.498(12)
C62 C63' 1.596(13)
C63 C64 1.461(11)
C63' C64 1.398(12)
C65 C66 1.492(8)
C66 C67 1.455(10)
C67 C68 1.563(9)
C69 C70 1.507(8)
C70 C71 1.494(13)
C70 C71' 1.61(3)
C71 C72 1.507(11)
C71' C72 1.42(2)
C73 C74' 1.460(19)
C73 C74 1.581(10)
C74 C75 1.448(13)
C74' C75 1.510(18)
C75 C76 1.529(10)
C77 C78 1.352(10)
C77 C78' 1.490(15)
C78 C79 1.627(12)
C78' C79 1.459(18)
C79 C80 1.475(8)
C81 C82 1.503(8)
C82 C83' 1.342(15)
C82 C83 1.554(11)
C83 C84 1.430(11)
C83' C84 1.689(15)
